data_2000635
loop_
_publ_author_name
'Evans, K. L.'
'Fronczek, F. R.'
'Gandour, R. D.'

_publ_section_title
;
 2-Chloro-2'-methoxyacetophenone and 2-chloro-4'-methoxyacetophenone
;
_journal_issue 9
_journal_name_full 'Acta Crystallographica Section C'
_journal_page_first 1701
_journal_page_last 1703
_journal_paper_doi 10.1107/S0108270192001586
_journal_volume 48
_journal_year 1992
_chemical_formula_sum 'C9 H9 Cl O2'
_chemical_formula_weight 184.6
_space_group_crystal_system monoclinic
_space_group_IT_number 14
_space_group_name_Hall '-P 2ybc'
_space_group_name_H-M_alt 'P 1 21/c 1'
_cell_angle_alpha 90
_cell_angle_beta 111.097(9)
_cell_angle_gamma 90
_cell_formula_units_Z 4
_cell_length_a 7.6079(7)
_cell_length_b 12.296(2)
_cell_length_c 9.9240(13)
_cell_volume 866.1(2)
_diffrn_radiation_type Cu
_diffrn_radiation_wavelength 1.54184
_exptl_absorpt_coefficient_mu 3.59
_exptl_crystal_density_diffrn 1.416
_exptl_crystal_F_000 384
_cod_data_source_file st0566.cif
_cod_data_source_block st0566b
_cod_depositor_comments
;
 Updating space group information and adding the symmetry operation list.

 Antanas Vaitkus,
 2018-06-15
;
_cod_original_sg_symbol_H-M 'P 21/c'
_cod_original_formula_sum 'C9 H9 Cl1 O2'
_cod_database_code 2000635

loop_
_space_group_symop_id
_space_group_symop_operation_xyz
1 x,y,z
2 -x,y+1/2,-z+1/2
3 -x,-y,-z
4 x,-y+1/2,z+1/2

loop_
_atom_site_label
_atom_site_fract_x
_atom_site_fract_y
_atom_site_fract_z
Cl1 .28539(8) .16557(5) .42518(6)
O1 .1355(2) .3681(2) .2867(2)
O2 .2922(2) .80520(10) .64920(10)
C1 .2340(2) .4936(2) .4793(2)
C2 .1426(2) .5797(2) .3931(2)
C3 .1568(2) .6847(2) .4445(2)
C4 .2656(2) .7052(2) .5878(2)
C5 .3558(3) .6195(2) .6771(2)
C6 .3410(2) .5156(2) .6246(2)
C7 .2176(2) .3840(2) .4147(2)
C8 .3115(3) .2920(2) .5159(2)
C9 .2170(3) .8970(2) .5589(3)
H2 .070(2) .563(2) .299(2)
H3 .097(2) .739(2) .386(2)
H5 .432(2) .638(2) .772(2)
H6 .409(2) .460(2) .683(2)
H81 .453(2) .308(2) .564(2)
H82 .267(2) .281(2) .593(2)
H91 .259(3) .962(2) .630(2)
H92 .293(3) .904(2) .489(3)
H93 .097(2) .894(2) .519(2)

loop_
_geom_angle_atom_site_label_1
_geom_angle_atom_site_label_2
_geom_angle_atom_site_label_3
_geom_angle
C4 O2 C9 118.30(10)
C2 C1 C6 117.7(2)
C2 C1 C7 119.00(10)
C6 C1 C7 123.2(2)
C1 C2 C3 122.30(10)
C2 C3 C4 119.2(2)
O2 C4 C5 116.20(10)
C3 C4 C5 119.5(2)
C4 C5 C6 120.7(2)
C1 C6 C5 120.6(2)
O1 C7 C8 121.1(2)
C1 C7 C8 116.70(10)
Cl1 C8 C7 112.30(10)

loop_
_geom_bond_atom_site_label_1
_geom_bond_atom_site_label_2
_geom_bond_distance
Cl1 C8 1.772(2)
O1 C7 1.213(2)
O2 C4 1.355(3)
O2 C9 1.427(3)
C1 C2 1.381(3)
C1 C6 1.404(2)
C1 C7 1.478(3)
C2 C3 1.378(3)
C3 C4 1.387(2)
C4 C5 1.389(3)
C5 C6 1.369(3)
C7 C8 1.510(3)
